data_4125712
loop_
_publ_author_name
'Lange, Ralph Z.'
'Hofer, Gregor'
'Weber, Thomas'
'Schl\"uter, A Dieter'

_publ_section_title
;
 A Two-Dimensional Polymer Synthesized through Topochemical [2 +
 2]-Cycloaddition on the Multigram Scale.
;
_journal_issue 5
_journal_name_full 'Journal of the American Chemical Society'
_journal_page_first 2053
_journal_page_last 2059
_journal_paper_doi 10.1021/jacs.6b11857
_journal_volume 139
_journal_year 2017
_chemical_formula_moiety 'C19.18 H22.18 O0.83, 1(B F4), 0.75(H2 O), 0.17(C23 H27 O)'
_chemical_formula_sum 'C23 H28.16 B F4 O1.75'
_chemical_formula_weight 419.42
_space_group_crystal_system trigonal
_space_group_IT_number 148
_space_group_name_Hall '-R 3'
_space_group_name_H-M_alt 'R -3'
_symmetry_space_group_name_Hall '-R 3'
_symmetry_space_group_name_H-M 'R -3 :H'
_atom_sites_solution_hydrogens mixed
_audit_creation_date 2016-07-20
_audit_creation_method
;
Olex2 1.2
(compiled Feb 16 2016 13:09:46 for OlexSys, GUI svn.r5155)
;
_cell_angle_alpha 90
_cell_angle_beta 90
_cell_angle_gamma 120
_cell_formula_units_Z 18
_cell_length_a 27.0338(5)
_cell_length_b 27.0338(5)
_cell_length_c 16.1483(4)
_cell_measurement_reflns_used 83753
_cell_measurement_temperature 100(2)
_cell_measurement_theta_max 34.24
_cell_measurement_theta_min 2.5
_cell_volume 10220.5(4)
_computing_cell_refinement 'CrysalisPro 1.171.38 (Rigaku Oxford Diffraction, 2015)'
_computing_data_collection 'CrysalisPro 1.171.38 (Rigaku Oxford Diffraction, 2015)'
_computing_data_reduction 'CrysalisPro 1.171.38 (Rigaku Oxford Diffraction, 2015)'
_computing_molecular_graphics 'Olex2 (Dolomanov et al., 2009)'
_computing_publication_material 'Olex2 (Dolomanov et al., 2009)'
_computing_structure_refinement 'ShelXL (Sheldrick, 2015)'
_computing_structure_solution 'Superflip (Palatinus, 2007)'
_diffrn_ambient_temperature 100.0
_diffrn_measured_fraction_theta_full 1.000
_diffrn_measured_fraction_theta_max 0.939
_diffrn_measurement_device_type 'Oxford Diffraction Xcalibur'
_diffrn_measurement_method Transmission
_diffrn_radiation_type MoK\a
_diffrn_radiation_wavelength 0.71073
_diffrn_reflns_av_R_equivalents 0.0457
_diffrn_reflns_av_unetI/netI 0.0307
_diffrn_reflns_Laue_measured_fraction_full 1.000
_diffrn_reflns_Laue_measured_fraction_max 0.939
_diffrn_reflns_limit_h_max 40
_diffrn_reflns_limit_h_min -39
_diffrn_reflns_limit_k_max 33
_diffrn_reflns_limit_k_min -42
_diffrn_reflns_limit_l_max 24
_diffrn_reflns_limit_l_min -24
_diffrn_reflns_number 83752
_diffrn_reflns_point_group_measured_fraction_full 1.000
_diffrn_reflns_point_group_measured_fraction_max 0.939
_diffrn_reflns_theta_full 25.242
_diffrn_reflns_theta_max 34.240
_diffrn_reflns_theta_min 2.149
_exptl_absorpt_coefficient_mu 0.097
_exptl_absorpt_correction_type empirical
_exptl_crystal_colour Yellow
_exptl_crystal_density_diffrn 1.227
_exptl_crystal_description Rhombohedra
_exptl_crystal_F_000 3981
_exptl_crystal_size_max 0.25
_exptl_crystal_size_mid 0.25
_exptl_crystal_size_min 0.25
_refine_diff_density_max 0.906
_refine_diff_density_min -0.663
_refine_diff_density_rms 0.084
_refine_ls_extinction_method none
_refine_ls_goodness_of_fit_ref 1.029
_refine_ls_hydrogen_treatment constr
_refine_ls_matrix_type full
_refine_ls_number_parameters 451
_refine_ls_number_reflns 8861
_refine_ls_number_restraints 530
_refine_ls_restrained_S_all 1.070
_refine_ls_R_factor_all 0.1622
_refine_ls_R_factor_gt 0.1175
_refine_ls_shift/su_max 0.000
_refine_ls_shift/su_mean 0.000
_refine_ls_structure_factor_coef Fsqd
_refine_ls_weighting_details 'w=1/[\s^2^(Fo^2^)+(0.1690P)^2^+28.5040P] where P=(Fo^2^+2Fc^2^)/3'
_refine_ls_weighting_scheme calc
_refine_ls_wR_factor_gt 0.3065
_refine_ls_wR_factor_ref 0.3429
_reflns_Friedel_coverage 0.000
_reflns_number_gt 5897
_reflns_number_total 8861
_reflns_threshold_expression 'I > 2\s(I)'
_cod_data_source_file ja6b11857_si_002.cif
_cod_data_source_block poly_house_main
_cod_original_cell_volume 10220.4(5)
_cod_database_code 4125712
_shelx_space_group_comment
;
The symmetry employed for this shelxl refinement is uniquely defined
by the following loop, which should always be used as a source of
symmetry information in preference to the above space-group names.
They are only intended as comments.
;
_olex2_refinement_description
;
1. Fixed Uiso
 At 1.2 times of:
  All C(H) groups
 At 1.5 times of:
  All C(H,H,H) groups, All O(H,H) groups
2. Shared sites
{C20A, C2}
3. Restrained distances
 C11B-O1B
 2.72 with sigma of 0.01
 C15B-C12B
 2.77 with sigma of 0.01
 C13B-C14B
 2.77 with sigma of 0.01
 C2B-C3B
 1.48 with sigma of 0.01
 C1B-C2B
 1.4 with sigma of 0.01
 C5B-C1B
 2.97 with sigma of 0.01
 C1B-C4B
 3.68 with sigma of 0.01
 C13B-C14B
 2.72 with sigma of 0.01
 C12B-C15B
 2.72 with sigma of 0.01
 C11B-O1B
 2.72 with sigma of 0.01
 C14B-C15B
 2.35 with sigma of 0.005
 C16B-C12B
 2.6 with sigma of 0.04
 C16B-O1B
 2.36 with sigma of 0.04
 C16B-C11B
 3.8 with sigma of 0.001
 C10B-C13B
 2.44 with sigma of 0.005
 C22B-C21B = C20B-C21B
 1.5 with sigma of 0.02
 C23B-C21B = C22B-C21B = C20B-C21B
 1.5 with sigma of 0.01
 C21A-C20A
 1.5 with sigma of 0.01
 C20A-C22A = C20A-C23A
 1.5 with sigma of 0.01
 C7A-C5A \\sim C5B-C7B \\sim C5A-C3A \\sim C3B-C5B \\sim C4B-C3B \\sim C4A-C3A
\\sim C6A-C4A \\sim C4B-C6B
 \\sim C8B-C6B \\sim C8A-C6A \\sim C8B-C7B \\sim C8A-C7A
 with sigma of 0.004
 O1B-C14B \\sim O1A-C14A \\sim O1A-C15A \\sim O1B-C15B
 with sigma of 0.004
 C15B-C13B \\sim C13A-C15A \\sim C13B-C11B \\sim C13A-C11A \\sim C12B-C11B
\\sim C12A-C11A \\sim C12B-
 C14B \\sim C14A-C12A
 with sigma of 0.004
 C14A-C17A \\sim C14A-C18A \\sim C14A-C19A \\sim C17A-C18A \\sim C17A-C19A
\\sim C18A-C19A
 with sigma of 0.004
 C16A-C14A \\sim C16A-C17A \\sim C16A-C18A \\sim C16A-C19A
 with sigma of 0.002
 C2A-C4A \\sim C2B-C4B
 with sigma of 0.004
 C2B-C5B \\sim C2A-C5A
 with sigma of 0.004
 C19B-C18B \\sim C19B-C17B
 with sigma of 0.02
 C19B-C18B \\sim C18B-C17B \\sim C17B-C19B \\sim C19A-C17A \\sim C17A-C18A
\\sim C18A-C19A
 with sigma of 0.02
 C14A-C16A \\sim C16B-C14B
 with sigma of 0.01
 C16B-C14B \\sim C16B-C19B \\sim C16B-C18B \\sim C16B-C17B
 with sigma of 0.01
 C16B-C18B \\sim C16A-C17A \\sim C19B-C16B \\sim C16A-C19A \\sim C17B-C16B
\\sim C16A-C18A
 with sigma of 0.01
 C10B-C11B \\sim C11A-C10A
 with sigma of 0.02
 C15B-C21B \\sim C16B-C14B \\sim C14A-C16A
 with sigma of 0.01
 C21A-C23A \\sim C23A-C22A \\sim C22A-C21A
 with sigma of 0.01
 C23B-C20B \\sim C20B-C22B \\sim C22B-C23B
 with sigma of 0.01
 C23A-C3 \\sim C21A-C4 \\sim C22A-C1
 with sigma of 0.01
 C1-C23A \\sim C3-C21A \\sim C4-C22A
 with sigma of 0.01
 C23A-C22A \\sim C23A-C21A \\sim C22A-C21A
 with sigma of 0.02
 C1-C4 \\sim C3-C4
 with sigma of 0.02
 C20A-C22A \\sim C21A-C20A \\sim C20A-C23A
 with sigma of 0.01
 C2-C4 \\sim C20A-C21A \\sim C3-C2 \\sim C20A-C23A \\sim C1-C2 \\sim C20A-C22A
 with sigma of 0.01
 C20A-C23A \\sim C20A-C22A \\sim C20A-C21A
 with sigma of 0.01
 C2-C1 \\sim C2-C3 \\sim C2-C4
 with sigma of 0.01
 F3A-F4A \\sim F4A-F1A
 with sigma of 0.004
 B1A-F3A \\sim B1A-F4A \\sim B1A-F2A \\sim B1A-F1A
 with sigma of 0.002
 F1B-F3B \\sim F1B-F2B \\sim F1B-F4B \\sim F3B-F4B \\sim F2B-F4B
 with sigma of 0.004
 B1B-F1B \\sim B1B-F3B \\sim B1B-F2B \\sim B1B-F4B
 with sigma of 0.002
 F3C-F1C \\sim F3C-F2C \\sim F4C-F1C \\sim F4C-F2C \\sim F1C-F2C
 with sigma of 0.02
 B1C-F3C \\sim B1C-F4C \\sim B1C-F1C \\sim B1C-F2C
 with sigma of 0.01
4. Restrained planarity
 C11B, C13B, C12B, C14B, O1B, C15B
 with sigma of 0.005
5. Uiso/Uaniso restraints and constraints
Uanis(C2) \\sim Ueq: with sigma of 0.01 and sigma for terminal atoms of 0.02
Uanis(B1B) \\sim Ueq, Uanis(B1A) \\sim Ueq: with sigma of 0.1 and sigma for
terminal atoms of 0.2
Uiso(O1B) = Uiso(C7B) = Uiso(C8B) = Uiso(C5B) = Uiso(C9B) = Uiso(C6B) =
Uiso(C3B) = Uiso(C10B) = Uiso(C4B) = Uiso(C2B) = Uiso(C11B) = Uiso(C13B) =
Uiso(C1B) = Uiso(C12B) = Uiso(C15B) = Uiso(C14B) = Uiso(C16B)
Uiso(C18B) = Uiso(C19B) = Uiso(C17B)
Uiso(C22A) = Uiso(C23A) = Uiso(C21A)
Uiso(C20B) = Uiso(C22B) = Uiso(C23B)
Uanis(C20A) = Uanis(C2)
Uiso(C22A) = Uiso(C1) = Uiso(C20B) = Uiso(C23A) = Uiso(C3) = Uiso(C21A) =
Uiso(C4) = Uiso(C23B) = Uiso(C22B)
6. Rigid body (RIGU) restrains
 All non-hydrogen atoms
 with sigma for 1-2 distances of 0.004 and sigma for 1-3 distances of 0.004
7. Others
 1*[Sof(F3A)+Sof(F4A)+Sof(F2A)+Sof(F1A)+Sof(B1A)]+1*[Sof(B1C)+Sof(F3C)+
 Sof(F4C)+Sof(F1C)+Sof(F2C)]+1*[Sof(B1B)+Sof(F1B)+Sof(F3B)+Sof(F2B)+Sof(F4B)]=1
 with esd of 0.0001
 Sof(F3A)=Sof(F4A)=Sof(F2A)=Sof(F1A)=Sof(B1A)=FVAR(1)
 Sof(C7B)=Sof(H7B)=Sof(C10B)=Sof(H10B)=Sof(C9B)=Sof(H9B)=Sof(C8B)=Sof(C4B)=
 Sof(H4BA)=Sof(C5B)=Sof(H5B)=Sof(C6B)=Sof(H6B)=Sof(C3B)=Sof(C11B)=Sof(C13B)=
 Sof(H13B)=Sof(C12B)=Sof(H12B)=Sof(C14B)=Sof(O1B)=Sof(C15B)=Sof(C2B)=Sof(C1B)=
 Sof(H1BA)=Sof(C19B)=Sof(H19D)=Sof(H19E)=Sof(H19F)=Sof(C18B)=Sof(H18D)=
 Sof(H18E)=Sof(H18F)=Sof(C17B)=Sof(H17D)=Sof(H17E)=Sof(H17F)=Sof(C16B)=
 Sof(C21B)=Sof(C20B)=Sof(H20A)=Sof(H20C)=Sof(H20B)=Sof(C22B)=Sof(H22D)=
 Sof(H22E)=Sof(H22F)=Sof(C23B)=Sof(H23D)=Sof(H23E)=Sof(H23F)=1-FVAR(2)
 Sof(H3C)=0.5*(1-FVAR(3))
 Sof(C20A)=Sof(C23A)=Sof(H23A)=Sof(H23B)=Sof(H23C)=Sof(C22A)=Sof(H22A)=
 Sof(H22B)=Sof(H22C)=Sof(C21A)=Sof(H21A)=Sof(H21B)=Sof(H21C)=Sof(C1)=Sof(H1D)=
 Sof(H1B)=Sof(H1C)=Sof(C2)=Sof(C3)=Sof(H3A)=Sof(H3B)=Sof(C4)=Sof(H4B)=Sof(H4C)=
 Sof(H4D)=0.5*FVAR(3)
 Sof(O1A)=Sof(C3A)=Sof(C5A)=Sof(H5A)=Sof(C1A)=Sof(H1A)=Sof(C11A)=Sof(C9A)=
 Sof(H9A)=Sof(C2A)=Sof(C10A)=Sof(H10A)=Sof(C8A)=Sof(C7A)=Sof(H7A)=Sof(C12A)=
 Sof(H12A)=Sof(C13A)=Sof(H13A)=Sof(C14A)=Sof(C4A)=Sof(H4A)=Sof(C6A)=Sof(H6A)=
 Sof(C15A)=Sof(C16A)=Sof(C17A)=Sof(H17A)=Sof(H17B)=Sof(H17C)=Sof(C18A)=
 Sof(H18A)=Sof(H18B)=Sof(H18C)=Sof(C19A)=Sof(H19A)=Sof(H19B)=Sof(H19C)=FVAR(2)
 Sof(O2)=Sof(H2A)=Sof(H2B)=FVAR(3)
 Sof(B1B)=Sof(F1B)=Sof(F3B)=Sof(F2B)=Sof(F4B)=FVAR(4)
 Sof(B1C)=Sof(F3C)=Sof(F4C)=Sof(F1C)=Sof(F2C)=FVAR(5)
8.a Free rotating group:
 O2(H2A,H2B)
8.b Ternary CH refined with riding coordinates:
 C9A(H9A), C10A(H10A), C10B(H10B), C9B(H9B)
8.c Aromatic/amide H refined with riding coordinates:
 C5A(H5A), C1A(H1A), C7A(H7A), C12A(H12A), C13A(H13A), C4A(H4A), C6A(H6A),
 C7B(H7B), C4B(H4BA), C5B(H5B), C6B(H6B), C13B(H13B), C12B(H12B), C1B(H1BA)
8.d Idealised Me refined as rotating group:
 C17A(H17A,H17B,H17C), C18A(H18A,H18B,H18C), C19A(H19A,H19B,H19C), C19B(H19D,
 H19E,H19F), C18B(H18D,H18E,H18F), C17B(H17D,H17E,H17F), C23A(H23A,H23B,H23C),
 C22A(H22A,H22B,H22C), C21A(H21A,H21B,H21C), C1(H1D,H1B,H1C), C3(H3A,H3B,H3C),
 C4(H4B,H4C,H4D), C20B(H20A,H20C,H20B), C22B(H22D,H22E,H22F), C23B(H23D,H23E,
 H23F)
;
_shelx_shelxl_version_number 2014/7
_olex2_submission_special_instructions 'No special instructions were received'

loop_
_space_group_symop_operation_xyz
'x, y, z'
'-y, x-y, z'
'-x+y, -x, z'
'x+2/3, y+1/3, z+1/3'
'-y+2/3, x-y+1/3, z+1/3'
'-x+y+2/3, -x+1/3, z+1/3'
'x+1/3, y+2/3, z+2/3'
'-y+1/3, x-y+2/3, z+2/3'
'-x+y+1/3, -x+2/3, z+2/3'
'-x, -y, -z'
'y, -x+y, -z'
'x-y, x, -z'
'-x+2/3, -y+1/3, -z+1/3'
'y+2/3, -x+y+1/3, -z+1/3'
'x-y+2/3, x+1/3, -z+1/3'
'-x+1/3, -y+2/3, -z+2/3'
'y+1/3, -x+y+2/3, -z+2/3'
'x-y+1/3, x+2/3, -z+2/3'

loop_
_atom_site_label
_atom_site_type_symbol
_atom_site_fract_x
_atom_site_fract_y
_atom_site_fract_z
_atom_site_U_iso_or_equiv
_atom_site_adp_type
_atom_site_occupancy
_atom_site_site_symmetry_order
_atom_site_calc_flag
_atom_site_refinement_flags_posn
_atom_site_refinement_flags_adp
_atom_site_refinement_flags_occupancy
_atom_site_disorder_assembly
_atom_site_disorder_group
O1A O 0.54154(12) 0.69049(8) 0.40042(12) 0.0371(5) Uani 0.834(3) 1 d D U P A 1
C3A C 0.61115(8) 0.40055(8) 0.43698(16) 0.0293(5) Uani 0.834(3) 1 d D U P A 1
C5A C 0.56037(9) 0.38102(9) 0.39300(16) 0.0282(5) Uani 0.834(3) 1 d D U P A 1
H5A H 0.5449 0.3462 0.3630 0.034 Uiso 0.834(3) 1 calc R . P A 1
C1A C 0.60742(14) 0.30660(11) 0.4406(3) 0.0353(9) Uani 0.834(3) 1 d . U P A 1
H1A H 0.5669 0.2883 0.4414 0.042 Uiso 0.834(3) 1 calc R . P A 1
C11A C 0.54168(9) 0.59584(8) 0.45465(13) 0.0247(4) Uani 0.834(3) 1 d D U P A 1
C9A C 0.51591(9) 0.48875(9) 0.44422(14) 0.0245(4) Uani 0.834(3) 1 d . U P A 1
H9A H 0.5029 0.4932 0.3882 0.029 Uiso 0.834(3) 1 calc R . P A 1
C2A C 0.63974(10) 0.36616(10) 0.4400(2) 0.0320(6) Uani 0.834(3) 1 d D U P A 1
F3A F 0.5720(3) 0.52791(19) 0.7211(4) 0.0914(19) Uani 0.594(3) 1 d D U P B 1
C10A C 0.53743(9) 0.54422(9) 0.49516(14) 0.0248(4) Uani 0.834(3) 1 d D U P A 1
H10A H 0.5738 0.5541 0.5244 0.030 Uiso 0.834(3) 1 calc R . P A 1
C8A C 0.55368(8) 0.46299(8) 0.43706(14) 0.0261(4) Uani 0.834(3) 1 d D U P A 1
C7A C 0.53226(10) 0.41217(9) 0.39273(15) 0.0274(4) Uani 0.834(3) 1 d D U P A 1
H7A H 0.4980 0.3986 0.3619 0.033 Uiso 0.834(3) 1 calc R . P A 1
C12A C 0.57987(11) 0.64900(9) 0.48659(16) 0.0306(5) Uani 0.834(3) 1 d D U P A 1
H12A H 0.6067 0.6525 0.5274 0.037 Uiso 0.834(3) 1 calc R . P A 1
C13A C 0.50451(11) 0.59207(10) 0.39273(15) 0.0307(5) Uani 0.834(3) 1 d D U P A 1
H13A H 0.4785 0.5560 0.3693 0.037 Uiso 0.834(3) 1 calc R . P A 1
C14A C 0.57900(11) 0.69633(9) 0.45954(14) 0.0338(5) Uani 0.834(3) 1 d D U P A 1
F4A F 0.5838(3) 0.6109(4) 0.6921(6) 0.132(4) Uani 0.594(3) 1 d D U P B 1
C4A C 0.63401(9) 0.45277(9) 0.47754(19) 0.0347(6) Uani 0.834(3) 1 d D U P A 1
H4A H 0.6697 0.4676 0.5052 0.042 Uiso 0.834(3) 1 calc R . P A 1
C6A C 0.60551(9) 0.48365(9) 0.47826(18) 0.0334(5) Uani 0.834(3) 1 d D U P A 1
H6A H 0.6215 0.5190 0.5070 0.040 Uiso 0.834(3) 1 calc R . P A 1
F2A F 0.6487(2) 0.6024(2) 0.7752(3) 0.0762(14) Uani 0.594(3) 1 d D U P B 1
C15A C 0.50517(14) 0.64040(11) 0.36515(16) 0.0382(6) Uani 0.834(3) 1 d D U P A 1
C16A C 0.61379(9) 0.75633(8) 0.49213(13) 0.0447(7) Uani 0.834(3) 1 d D U P A 1
C17A C 0.57387(14) 0.77803(15) 0.5138(3) 0.0712(12) Uani 0.834(3) 1 d D U P A 1
H17A H 0.5956 0.8160 0.5389 0.107 Uiso 0.834(3) 1 calc GR . P A 1
H17B H 0.5451 0.7518 0.5532 0.107 Uiso 0.834(3) 1 calc GR . P A 1
H17C H 0.5549 0.7804 0.4635 0.107 Uiso 0.834(3) 1 calc GR . P A 1
F1A F 0.6472(2) 0.5940(3) 0.6397(3) 0.118(2) Uani 0.594(3) 1 d D U P B 1
C18A C 0.65523(16) 0.79332(13) 0.4265(2) 0.0718(13) Uani 0.834(3) 1 d D U P A 1
H18A H 0.6840 0.7819 0.4181 0.108 Uiso 0.834(3) 1 calc GR . P A 1
H18B H 0.6740 0.8334 0.4440 0.108 Uiso 0.834(3) 1 calc GR . P A 1
H18C H 0.6347 0.7888 0.3745 0.108 Uiso 0.834(3) 1 calc GR . P A 1
B1A B 0.61341(17) 0.5833(2) 0.7078(2) 0.0556(18) Uani 0.594(3) 1 d D U P B 1
C19A C 0.64625(16) 0.75701(15) 0.5682(2) 0.0687(11) Uani 0.834(3) 1 d D U P A 1
H19A H 0.6694 0.7394 0.5554 0.103 Uiso 0.834(3) 1 calc GR . P A 1
H19B H 0.6193 0.7355 0.6126 0.103 Uiso 0.834(3) 1 calc GR . P A 1
H19C H 0.6712 0.7966 0.5861 0.103 Uiso 0.834(3) 1 calc GR . P A 1
O2 O 0.6329(2) 0.5945(2) 0.9458(3) 0.095(2) Uani 0.749(11) 1 d . U P . .
H2A H 0.6305 0.5939 0.8934 0.143 Uiso 0.749(11) 1 d G . P . .
H2B H 0.6308 0.6229 0.9647 0.143 Uiso 0.749(11) 1 d G . P . .
B1B B 0.6080(6) 0.5862(6) 0.7216(8) 0.121(7) Uani 0.216(3) 1 d D U P C 2
F1B F 0.6582(7) 0.5986(9) 0.7009(14) 0.168(8) Uani 0.216(3) 1 d D U P C 2
F3B F 0.5770(9) 0.5359(7) 0.6939(15) 0.133(8) Uani 0.216(3) 1 d D U P C 2
F2B F 0.6149(9) 0.6105(10) 0.7915(9) 0.159(7) Uani 0.216(3) 1 d D U P C 2
F4B F 0.5969(6) 0.6166(7) 0.6734(9) 0.102(6) Uani 0.216(3) 1 d D U P C 2
C7B C 0.5492(6) 0.4320(6) 0.4318(10) 0.0465(14) Uiso 0.166(3) 1 d D U P A 2
H7B H 0.5163 0.4244 0.4009 0.056 Uiso 0.166(3) 1 calc R . P A 2
C10B C 0.5170(7) 0.5264(6) 0.4441(10) 0.0465(14) Uiso 0.166(3) 1 d D U P A 2
H10B H 0.5183 0.5073 0.3918 0.056 Uiso 0.166(3) 1 calc R . P A 2
C9B C 0.5460(7) 0.5118(7) 0.5130(10) 0.0465(14) Uiso 0.166(3) 1 d . U P A 2
H9B H 0.5719 0.5459 0.5471 0.056 Uiso 0.166(3) 1 calc R . P A 2
C8B C 0.5746(6) 0.4775(6) 0.4870(9) 0.0465(14) Uiso 0.166(3) 1 d D U P A 2
C4B C 0.6468(6) 0.4556(5) 0.5256(10) 0.0465(14) Uiso 0.166(3) 1 d D U P A 2
H4BA H 0.6799 0.4633 0.5564 0.056 Uiso 0.166(3) 1 calc R . P A 2
C5B C 0.5743(6) 0.3980(6) 0.4239(10) 0.0465(14) Uiso 0.166(3) 1 d D U P A 2
H5B H 0.5585 0.3666 0.3866 0.056 Uiso 0.166(3) 1 calc R . P A 2
C6B C 0.6221(6) 0.4896(6) 0.5349(10) 0.0465(14) Uiso 0.166(3) 1 d D U P A 2
H6B H 0.6374 0.5205 0.5731 0.056 Uiso 0.166(3) 1 calc R . P A 2
C3B C 0.6223(6) 0.4099(6) 0.4704(10) 0.0465(14) Uiso 0.166(3) 1 d D U P A 2
C11B C 0.5337(5) 0.5899(4) 0.4242(7) 0.0465(14) Uiso 0.166(3) 1 d D U P A 2
C13B C 0.5009(5) 0.5922(4) 0.3607(8) 0.0465(14) Uiso 0.166(3) 1 d D U P A 2
H13B H 0.4747 0.5588 0.3314 0.056 Uiso 0.166(3) 1 calc R . P A 2
C12B C 0.5720(5) 0.6372(5) 0.4680(8) 0.0465(14) Uiso 0.166(3) 1 d D U P A 2
H12B H 0.5942 0.6347 0.5117 0.056 Uiso 0.166(3) 1 calc R . P A 2
C14B C 0.5766(6) 0.6882(4) 0.4452(9) 0.0465(14) Uiso 0.166(3) 1 d D U P A 2
O1B O 0.5451(7) 0.6918(4) 0.3834(9) 0.0465(14) Uiso 0.166(3) 1 d D U P A 2
C15B C 0.5078(6) 0.6448(5) 0.3414(8) 0.0465(14) Uiso 0.166(3) 1 d D U P A 2
C2B C 0.6470(7) 0.3713(7) 0.4628(13) 0.0465(14) Uiso 0.166(3) 1 d D U P A 2
C1B C 0.6107(12) 0.3123(7) 0.455(2) 0.0465(14) Uiso 0.166(3) 1 d D U P A 2
H1BA H 0.5714 0.2982 0.4444 0.056 Uiso 0.166(3) 1 calc R . P A 2
C19B C 0.5832(10) 0.7560(11) 0.5612(10) 0.076(4) Uiso 0.166(3) 1 d D U P A 2
H19D H 0.5466 0.7549 0.5564 0.114 Uiso 0.166(3) 1 calc GR . P A 2
H19E H 0.6120 0.7929 0.5840 0.114 Uiso 0.166(3) 1 calc GR . P A 2
H19F H 0.5789 0.7252 0.5981 0.114 Uiso 0.166(3) 1 calc GR . P A 2
C18B C 0.5918(10) 0.7889(9) 0.4224(12) 0.076(4) Uiso 0.166(3) 1 d D U P A 2
H18D H 0.6074 0.7914 0.3668 0.114 Uiso 0.166(3) 1 calc GR . P A 2
H18E H 0.6106 0.8269 0.4480 0.114 Uiso 0.166(3) 1 calc GR . P A 2
H18F H 0.5506 0.7746 0.4186 0.114 Uiso 0.166(3) 1 calc GR . P A 2
C17B C 0.6670(6) 0.7774(10) 0.4811(14) 0.076(4) Uiso 0.166(3) 1 d D U P A 2
H17D H 0.6779 0.7556 0.5178 0.114 Uiso 0.166(3) 1 calc GR . P A 2
H17E H 0.6819 0.8160 0.5033 0.114 Uiso 0.166(3) 1 calc GR . P A 2
H17F H 0.6828 0.7796 0.4258 0.114 Uiso 0.166(3) 1 calc GR . P A 2
C16B C 0.6023(6) 0.7479(4) 0.4757(9) 0.0465(14) Uiso 0.166(3) 1 d D U P A 2
C21B C 0.4765(7) 0.6565(7) 0.2741(9) 0.074(9) Uiso 0.166(3) 1 d D U P A 2
C20A C 0.46769(17) 0.64467(15) 0.3000(2) 0.0554(10) Uani 0.4171(15) 1 d D U P A 11
C23A C 0.4448(4) 0.6828(3) 0.3303(6) 0.0735(10) Uiso 0.4171(15) 1 d D U P A 11
H23A H 0.4232 0.6880 0.2857 0.110 Uiso 0.4171(15) 1 calc GR . P A 11
H23B H 0.4767 0.7200 0.3466 0.110 Uiso 0.4171(15) 1 calc GR . P A 11
H23C H 0.4197 0.6649 0.3780 0.110 Uiso 0.4171(15) 1 calc GR . P A 11
C22A C 0.4163(3) 0.5848(3) 0.2828(6) 0.0735(10) Uiso 0.4171(15) 1 d D U P A 11
H22A H 0.3965 0.5677 0.3349 0.110 Uiso 0.4171(15) 1 calc GR . P A 11
H22B H 0.4298 0.5606 0.2580 0.110 Uiso 0.4171(15) 1 calc GR . P A 11
H22C H 0.3899 0.5881 0.2446 0.110 Uiso 0.4171(15) 1 calc GR . P A 11
C21A C 0.5005(4) 0.6682(3) 0.2208(5) 0.0735(10) Uiso 0.4171(15) 1 d D U P A 11
H21A H 0.4752 0.6698 0.1787 0.110 Uiso 0.4171(15) 1 calc GR . P A 11
H21B H 0.5149 0.6434 0.2014 0.110 Uiso 0.4171(15) 1 calc GR . P A 11
H21C H 0.5326 0.7067 0.2306 0.110 Uiso 0.4171(15) 1 calc GR . P A 11
C1 C 0.4053(3) 0.6063(4) 0.3216(7) 0.0735(10) Uiso 0.4171(15) 1 d D U P A 12
H1D H 0.3953 0.5662 0.3156 0.110 Uiso 0.4171(15) 1 calc GR . P A 12
H1B H 0.3816 0.6143 0.2842 0.110 Uiso 0.4171(15) 1 calc GR . P A 12
H1C H 0.3987 0.6134 0.3789 0.110 Uiso 0.4171(15) 1 calc GR . P A 12
C2 C 0.46769(17) 0.64467(15) 0.3000(2) 0.0554(10) Uani 0.4171(15) 1 d D U P A 12
C3 C 0.4798(4) 0.7060(3) 0.2912(6) 0.0735(10) Uiso 0.4171(15) 1 d D U P A 12
H3A H 0.4539 0.7074 0.2499 0.110 Uiso 0.4171(15) 1 calc GR . P A 12
H3B H 0.5194 0.7307 0.2735 0.110 Uiso 0.4171(15) 1 calc GR . P A 12
H3C H 0.4737 0.7194 0.3447 0.110 Uiso 0.0829(15) 1 calc GR . P A 12
C4 C 0.4782(5) 0.6249(4) 0.2171(6) 0.0735(10) Uiso 0.4171(15) 1 d D U P A 12
H4B H 0.5186 0.6482 0.2022 0.110 Uiso 0.4171(15) 1 calc GR . P A 12
H4C H 0.4546 0.6289 0.1745 0.110 Uiso 0.4171(15) 1 calc GR . P A 12
H4D H 0.4681 0.5847 0.2211 0.110 Uiso 0.4171(15) 1 calc GR . P A 12
C20B C 0.4207(9) 0.6316(9) 0.3196(16) 0.0735(10) Uiso 0.166(3) 1 d D U P A 2
H20A H 0.4039 0.5901 0.3238 0.110 Uiso 0.166(3) 1 calc GR . P A 2
H20C H 0.3945 0.6404 0.2894 0.110 Uiso 0.166(3) 1 calc GR . P A 2
H20B H 0.4272 0.6482 0.3753 0.110 Uiso 0.166(3) 1 calc GR . P A 2
C22B C 0.5104(10) 0.7197(7) 0.2638(16) 0.0735(10) Uiso 0.166(3) 1 d D U P A 2
H22D H 0.5116 0.7382 0.3165 0.110 Uiso 0.166(3) 1 calc GR . P A 2
H22E H 0.4924 0.7316 0.2215 0.110 Uiso 0.166(3) 1 calc GR . P A 2
H22F H 0.5493 0.7308 0.2465 0.110 Uiso 0.166(3) 1 calc GR . P A 2
C23B C 0.4844(12) 0.6195(9) 0.2131(18) 0.0735(10) Uiso 0.166(3) 1 d D U P A 2
H23D H 0.5191 0.6183 0.2269 0.110 Uiso 0.166(3) 1 calc GR . P A 2
H23E H 0.4880 0.6351 0.1573 0.110 Uiso 0.166(3) 1 calc GR . P A 2
H23F H 0.4514 0.5807 0.2153 0.110 Uiso 0.166(3) 1 calc GR . P A 2
B1C B 0.6131(6) 0.5778(6) 0.7122(8) 0.070(5) Uani 0.190(3) 1 d D U P D 3
F3C F 0.6051(12) 0.6152(10) 0.6667(16) 0.102(7) Uani 0.190(3) 1 d D U P D 3
F4C F 0.5827(7) 0.5503(9) 0.7804(11) 0.124(6) Uani 0.190(3) 1 d D U P D 3
F1C F 0.6680(6) 0.6084(7) 0.7384(11) 0.079(4) Uani 0.190(3) 1 d D U P D 3
F2C F 0.6117(7) 0.5385(6) 0.6591(9) 0.094(4) Uani 0.190(3) 1 d D U P D 3

loop_
_atom_site_aniso_label
_atom_site_aniso_U_11
_atom_site_aniso_U_22
_atom_site_aniso_U_33
_atom_site_aniso_U_23
_atom_site_aniso_U_13
_atom_site_aniso_U_12
O1A 0.0592(13) 0.0268(8) 0.0277(10) 0.0071(7) 0.0055(9) 0.0233(8)
C3A 0.0185(9) 0.0187(9) 0.0516(14) 0.0030(9) 0.0048(9) 0.0098(7)
C5A 0.0250(9) 0.0226(9) 0.0411(13) 0.0001(8) 0.0036(8) 0.0149(8)
C1A 0.0168(9) 0.0180(10) 0.069(3) 0.0036(10) -0.0003(11) 0.0073(8)
C11A 0.0275(10) 0.0256(9) 0.0249(9) 0.0011(7) 0.0001(8) 0.0161(8)
C9A 0.0292(10) 0.0233(9) 0.0275(10) 0.0004(7) -0.0007(7) 0.0180(8)
C2A 0.0179(9) 0.0193(9) 0.059(2) 0.0007(10) 0.0015(10) 0.0096(8)
F3A 0.078(3) 0.053(2) 0.091(5) 0.009(2) -0.033(3) -0.0064(19)
C10A 0.0265(9) 0.0250(9) 0.0286(10) -0.0030(7) -0.0042(8) 0.0171(8)
C8A 0.0268(9) 0.0232(9) 0.0329(11) 0.0013(8) 0.0027(8) 0.0161(8)
C7A 0.0285(10) 0.0268(10) 0.0321(11) -0.0004(8) 0.0010(8) 0.0177(8)
C12A 0.0279(10) 0.0298(11) 0.0332(12) -0.0050(8) -0.0011(8) 0.0138(9)
C13A 0.0401(12) 0.0267(10) 0.0299(11) -0.0042(8) -0.0094(9) 0.0202(9)
C14A 0.0359(12) 0.0283(11) 0.0317(12) -0.0014(9) 0.0089(9) 0.0120(9)
F4A 0.139(6) 0.162(7) 0.133(7) 0.034(5) 0.010(4) 0.105(6)
C4A 0.0212(9) 0.0231(10) 0.0610(17) -0.0036(10) -0.0021(10) 0.0120(8)
C6A 0.0241(10) 0.0228(9) 0.0561(16) -0.0034(9) -0.0011(9) 0.0138(8)
F2A 0.055(2) 0.094(3) 0.056(2) -0.011(2) -0.0316(19) 0.019(2)
C15A 0.0604(17) 0.0352(12) 0.0288(12) -0.0012(10) -0.0064(12) 0.0312(12)
C16A 0.0402(15) 0.0311(12) 0.0477(17) -0.0148(11) 0.0016(12) 0.0065(11)
C17A 0.058(2) 0.059(2) 0.099(3) -0.035(2) -0.006(2) 0.0311(19)
F1A 0.073(3) 0.144(5) 0.074(3) -0.012(3) 0.000(2) 0.007(3)
C18A 0.073(3) 0.0357(16) 0.074(3) -0.0032(16) 0.023(2) 0.0025(16)
B1A 0.037(3) 0.060(4) 0.045(3) -0.006(3) -0.015(2) 0.006(3)
C19A 0.070(2) 0.054(2) 0.069(2) -0.0176(18) -0.019(2) 0.0209(19)
O2 0.140(4) 0.142(5) 0.063(2) 0.025(2) 0.019(2) 0.115(4)
B1B 0.080(10) 0.125(11) 0.095(9) 0.042(8) -0.051(8) 0.005(8)
F1B 0.090(9) 0.176(16) 0.175(16) 0.023(12) -0.040(8) 0.019(9)
F3B 0.094(11) 0.123(10) 0.096(13) 0.044(7) -0.047(9) -0.010(7)
F2B 0.126(12) 0.207(16) 0.108(8) -0.001(8) -0.075(8) 0.056(12)
F4B 0.043(5) 0.120(10) 0.079(9) 0.051(7) -0.041(6) -0.007(5)
C20A 0.089(3) 0.0569(19) 0.0416(17) -0.0043(16) -0.0203(18) 0.053(2)
C2 0.089(3) 0.0569(19) 0.0416(17) -0.0043(16) -0.0203(18) 0.053(2)
B1C 0.036(8) 0.074(9) 0.089(9) -0.033(7) -0.025(6) 0.020(7)
F3C 0.135(16) 0.105(11) 0.084(10) -0.038(7) -0.040(9) 0.073(11)
F4C 0.082(9) 0.150(13) 0.118(9) 0.007(9) -0.002(7) 0.040(9)
F1C 0.046(6) 0.086(8) 0.090(10) -0.019(8) -0.032(6) 0.020(6)
F2C 0.111(11) 0.093(9) 0.090(8) -0.040(7) -0.040(7) 0.061(8)

loop_
_atom_type_symbol
_atom_type_description
_atom_type_scat_dispersion_real
_atom_type_scat_dispersion_imag
_atom_type_scat_source
C C 0.0033 0.0016 'International Tables Vol C Tables 4.2.6.8 and 6.1.1.4'
H H 0.0000 0.0000 'International Tables Vol C Tables 4.2.6.8 and 6.1.1.4'
B B 0.0013 0.0007 'International Tables Vol C Tables 4.2.6.8 and 6.1.1.4'
F F 0.0171 0.0103 'International Tables Vol C Tables 4.2.6.8 and 6.1.1.4'
O O 0.0106 0.0060 'International Tables Vol C Tables 4.2.6.8 and 6.1.1.4'

loop_
_geom_angle_atom_site_label_1
_geom_angle_atom_site_label_2
_geom_angle_atom_site_label_3
_geom_angle
_geom_angle_site_symmetry_1
_geom_angle_site_symmetry_3
C15A O1A C14A 123.42(19) . .
C5A C3A C2A 120.28(18) . .
C4A C3A C5A 118.59(19) . .
C4A C3A C2A 121.13(19) . .
C3A C5A H5A 119.8 . .
C7A C5A C3A 120.4(2) . .
C7A C5A H5A 119.8 . .
C2A C1A H1A 119.6 . .
C2A C1A H1A 119.6 2_655 .
C2A C1A C2A 120.8(3) 2_655 .
C12A C11A C10A 118.45(18) . .
C12A C11A C13A 118.87(19) . .
C13A C11A C10A 122.27(18) . .
C10A C9A H9A 110.4 10_666 .
C10A C9A H9A 110.4 . .
C10A C9A C10A 90.69(16) . 10_666
C8A C9A H9A 110.4 . .
C8A C9A C10A 118.53(18) . .
C8A C9A C10A 114.99(17) . 10_666
C1A C2A C3A 120.6(2) 3_665 .
C1A C2A C3A 120.2(2) . .
C1A C2A C1A 119.2(3) 3_665 .
C11A C10A C9A 114.62(17) . 10_666
C11A C10A C9A 119.29(18) . .
C11A C10A H10A 110.6 . .
C9A C10A C9A 89.31(16) . 10_666
C9A C10A H10A 110.6 . .
C9A C10A H10A 110.6 10_666 .
C7A C8A C9A 116.98(17) . .
C6A C8A C9A 123.99(18) . .
C6A C8A C7A 118.72(18) . .
C5A C7A C8A 120.9(2) . .
C5A C7A H7A 119.6 . .
C8A C7A H7A 119.6 . .
C11A C12A H12A 120.0 . .
C14A C12A C11A 120.1(2) . .
C14A C12A H12A 120.0 . .
C11A C13A H13A 120.0 . .
C15A C13A C11A 120.1(2) . .
C15A C13A H13A 120.0 . .
O1A C14A C12A 118.92(19) . .
O1A C14A C16A 113.79(18) . .
C12A C14A C16A 127.2(2) . .
C3A C4A H4A 119.5 . .
C3A C4A C6A 121.0(2) . .
C6A C4A H4A 119.5 . .
C8A C6A H6A 119.9 . .
C4A C6A C8A 120.3(2) . .
C4A C6A H6A 119.9 . .
O1A C15A C13A 118.6(2) . .
C17A C16A C14A 108.54(15) . .
C18A C16A C14A 109.05(15) . .
C18A C16A C17A 110.25(17) . .
C18A C16A C19A 109.37(17) . .
C19A C16A C14A 110.17(15) . .
C19A C16A C17A 109.45(16) . .
C16A C17A H17A 109.5 . .
C16A C17A H17B 109.5 . .
C16A C17A H17C 109.5 . .
H17A C17A H17B 109.5 . .
H17A C17A H17C 109.5 . .
H17B C17A H17C 109.5 . .
C16A C18A H18A 109.5 . .
C16A C18A H18B 109.5 . .
C16A C18A H18C 109.5 . .
H18A C18A H18B 109.5 . .
H18A C18A H18C 109.5 . .
H18B C18A H18C 109.5 . .
F3A B1A F2A 108.9(4) . .
F3A B1A F1A 117.0(6) . .
F4A B1A F3A 104.2(4) . .
F4A B1A F2A 115.6(6) . .
F4A B1A F1A 104.4(4) . .
F1A B1A F2A 107.1(4) . .
C16A C19A H19A 109.5 . .
C16A C19A H19B 109.5 . .
C16A C19A H19C 109.5 . .
H19A C19A H19B 109.5 . .
H19A C19A H19C 109.5 . .
H19B C19A H19C 109.5 . .
H2A O2 H2B 109.6 . .
F1B B1B F2B 103.6(6) . .
F3B B1B F1B 103.5(6) . .
F3B B1B F2B 136(2) . .
F3B B1B F4B 103.5(6) . .
F4B B1B F1B 103.5(6) . .
F4B B1B F2B 103.5(6) . .
C8B C7B H7B 121.4 . .
C8B C7B C5B 117.1(14) . .
C5B C7B H7B 121.4 . .
C9B C10B H10B 109.1 . .
C9B C10B H10B 109.1 10_666 .
C9B C10B C9B 92.0(11) . 10_666
C9B C10B C11B 121.8(12) . .
C11B C10B H10B 109.1 . .
C11B C10B C9B 114.5(12) . 10_666
C10B C9B C10B 88.0(11) . 10_666
C10B C9B H9B 112.1 10_666 .
C10B C9B H9B 112.1 . .
C10B C9B C8B 115.9(13) . .
C8B C9B C10B 114.5(13) . 10_666
C8B C9B H9B 112.1 . .
C7B C8B C9B 122.4(12) . .
C6B C8B C7B 123.6(14) . .
C6B C8B C9B 113.0(11) . .
C6B C4B H4BA 120.6 . .
C6B C4B C3B 118.8(12) . .
C3B C4B H4BA 120.6 . .
C7B C5B H5B 119.9 . .
C3B C5B C7B 120.1(12) . .
C3B C5B H5B 119.9 . .
C8B C6B C4B 118.5(14) . .
C8B C6B H6B 120.8 . .
C4B C6B H6B 120.8 . .
C4B C3B C2B 119.3(6) . .
C5B C3B C4B 121.9(11) . .
C5B C3B C2B 118.8(6) . .
C13B C11B C10B 111.1(7) . .
C12B C11B C10B 125.6(8) . .
C12B C11B C13B 123.1(6) . .
C11B C13B H13B 121.3 . .
C15B C13B C11B 117.3(6) . .
C15B C13B H13B 121.3 . .
C11B C12B H12B 121.8 . .
C11B C12B C14B 116.4(5) . .
C14B C12B H12B 121.8 . .
C12B C14B C16B 139.5(9) . .
O1B C14B C12B 121.9(4) . .
O1B C14B C16B 98.0(10) . .
C15B O1B C14B 120.6(5) . .
C13B C15B C21B 125.7(10) . .
O1B C15B C13B 120.8(5) . .
O1B C15B C21B 113.5(10) . .
C1B C2B C3B 120.0(9) . .
C1B C2B C3B 124(2) 3_665 .
C1B C2B C1B 116(2) 3_665 .
C2B C1B C2B 123(2) 2_655 .
C2B C1B H1BA 118.6 2_655 .
C2B C1B H1BA 118.6 . .
H19D C19B H19E 109.5 . .
H19D C19B H19F 109.5 . .
H19E C19B H19F 109.5 . .
C16B C19B H19D 109.5 . .
C16B C19B H19E 109.5 . .
C16B C19B H19F 109.5 . .
H18D C18B H18E 109.5 . .
H18D C18B H18F 109.5 . .
H18E C18B H18F 109.5 . .
C16B C18B H18D 109.5 . .
C16B C18B H18E 109.5 . .
C16B C18B H18F 109.5 . .
H17D C17B H17E 109.5 . .
H17D C17B H17F 109.5 . .
H17E C17B H17F 109.5 . .
C16B C17B H17D 109.5 . .
C16B C17B H17E 109.5 . .
C16B C17B H17F 109.5 . .
C14B C16B C19B 116.5(14) . .
C14B C16B C18B 116.3(14) . .
C14B C16B C17B 112.4(14) . .
C19B C16B C18B 101.8(9) . .
C17B C16B C19B 104.8(9) . .
C17B C16B C18B 103.4(9) . .
C20B C21B C15B 95.5(16) . .
C22B C21B C15B 103.6(15) . .
C22B C21B C20B 118.2(7) . .
C22B C21B C23B 118.9(7) . .
C23B C21B C15B 92.9(18) . .
C23B C21B C20B 118.1(7) . .
C23A C20A C22A 108.0(4) . .
C21A C20A C23A 109.8(4) . .
C21A C20A C22A 108.8(4) . .
C20A C23A H23A 109.5 . .
C20A C23A H23B 109.5 . .
C20A C23A H23C 109.5 . .
H23A C23A H23B 109.5 . .
H23A C23A H23C 109.5 . .
H23B C23A H23C 109.5 . .
C20A C22A H22A 109.5 . .
C20A C22A H22B 109.5 . .
C20A C22A H22C 109.5 . .
H22A C22A H22B 109.5 . .
H22A C22A H22C 109.5 . .
H22B C22A H22C 109.5 . .
C20A C21A H21A 109.5 . .
C20A C21A H21B 109.5 . .
C20A C21A H21C 109.5 . .
H21A C21A H21B 109.5 . .
H21A C21A H21C 109.5 . .
H21B C21A H21C 109.5 . .
H1D C1 H1B 109.5 . .
H1D C1 H1C 109.5 . .
H1B C1 H1C 109.5 . .
C2 C1 H1D 109.5 . .
C2 C1 H1B 109.5 . .
C2 C1 H1C 109.5 . .
C1 C2 C3 109.1(4) . .
C1 C2 C4 107.5(5) . .
C4 C2 C3 108.9(5) . .
C2 C3 H3A 109.5 . .
C2 C3 H3B 109.5 . .
C2 C3 H3C 109.5 . .
H3A C3 H3B 109.5 . .
H3A C3 H3C 109.5 . .
H3B C3 H3C 109.5 . .
C2 C4 H4B 109.5 . .
C2 C4 H4C 109.5 . .
C2 C4 H4D 109.5 . .
H4B C4 H4C 109.5 . .
H4B C4 H4D 109.5 . .
H4C C4 H4D 109.5 . .
C21B C20B H20A 109.5 . .
C21B C20B H20C 109.5 . .
C21B C20B H20B 109.5 . .
H20A C20B H20C 109.5 . .
H20A C20B H20B 109.5 . .
H20C C20B H20B 109.5 . .
C21B C22B H22D 109.5 . .
C21B C22B H22E 109.5 . .
C21B C22B H22F 109.5 . .
H22D C22B H22E 109.5 . .
H22D C22B H22F 109.5 . .
H22E C22B H22F 109.5 . .
C21B C23B H23D 109.5 . .
C21B C23B H23E 109.5 . .
C21B C23B H23F 109.5 . .
H23D C23B H23E 109.5 . .
H23D C23B H23F 109.5 . .
H23E C23B H23F 109.5 . .
F3C B1C F1C 104.4(10) . .
F4C B1C F3C 125(2) . .
F4C B1C F1C 105.0(10) . .
F4C B1C F2C 108.4(11) . .
F2C B1C F3C 106.9(10) . .
F2C B1C F1C 105.6(11) . .

loop_
_geom_bond_atom_site_label_1
_geom_bond_atom_site_label_2
_geom_bond_distance
_geom_bond_site_symmetry_2
O1A C14A 1.342(2) .
O1A C15A 1.339(2) .
C3A C5A 1.394(2) .
C3A C2A 1.477(3) .
C3A C4A 1.390(2) .
C5A H5A 0.9500 .
C5A C7A 1.388(2) .
C1A H1A 0.9500 .
C1A C2A 1.395(4) 2_655
C1A C2A 1.396(3) .
C11A C10A 1.493(3) .
C11A C12A 1.383(2) .
C11A C13A 1.385(2) .
C9A H9A 1.0000 .
C9A C10A 1.546(3) .
C9A C10A 1.596(3) 10_666
C9A C8A 1.501(3) .
C2A C1A 1.395(4) 3_665
F3A B1A 1.365(3) .
C10A C9A 1.596(3) 10_666
C10A H10A 1.0000 .
C8A C7A 1.393(2) .
C8A C6A 1.391(2) .
C7A H7A 0.9500 .
C12A H12A 0.9500 .
C12A C14A 1.363(2) .
C13A H13A 0.9500 .
C13A C15A 1.372(2) .
C14A C16A 1.506(2) .
F4A B1A 1.365(3) .
C4A H4A 0.9500 .
C4A C6A 1.391(2) .
C6A H6A 0.9500 .
F2A B1A 1.366(3) .
C15A C20A 1.504(4) .
C15A C2 1.504(4) .
C16A C17A 1.505(2) .
C16A C18A 1.503(2) .
C16A C19A 1.505(2) .
C17A H17A 0.9800 .
C17A H17B 0.9800 .
C17A H17C 0.9800 .
F1A B1A 1.366(3) .
C18A H18A 0.9800 .
C18A H18B 0.9800 .
C18A H18C 0.9800 .
C19A H19A 0.9800 .
C19A H19B 0.9800 .
C19A H19C 0.9800 .
O2 H2A 0.8489 .
O2 H2B 0.8520 .
B1B F1B 1.271(10) .
B1B F3B 1.271(10) .
B1B F2B 1.271(10) .
B1B F4B 1.271(10) .
C7B H7B 0.9500 .
C7B C8B 1.391(3) .
C7B C5B 1.393(3) .
C10B H10B 1.0000 .
C10B C9B 1.64(2) 10_666
C10B C9B 1.52(2) .
C10B C11B 1.574(11) .
C9B C10B 1.64(2) 10_666
C9B H9B 1.0000 .
C9B C8B 1.53(2) .
C8B C6B 1.391(3) .
C4B H4BA 0.9500 .
C4B C6B 1.391(3) .
C4B C3B 1.392(3) .
C5B H5B 0.9500 .
C5B C3B 1.392(3) .
C6B H6B 0.9500 .
C3B C2B 1.499(8) .
C11B C13B 1.375(3) .
C11B C12B 1.372(3) .
C13B H13B 0.9500 .
C13B C15B 1.375(3) .
C12B H12B 0.9500 .
C12B C14B 1.374(3) .
C14B O1B 1.347(3) .
C14B C16B 1.484(6) .
O1B C15B 1.345(3) .
C15B C21B 1.505(8) .
C2B C1B 1.399(10) .
C2B C1B 1.31(3) 3_665
C1B C2B 1.31(3) 2_655
C1B H1BA 0.9500 .
C19B H19D 0.9800 .
C19B H19E 0.9800 .
C19B H19F 0.9800 .
C19B C16B 1.527(8) .
C18B H18D 0.9800 .
C18B H18E 0.9800 .
C18B H18F 0.9800 .
C18B C16B 1.538(8) .
C17B H17D 0.9800 .
C17B H17E 0.9800 .
C17B H17F 0.9800 .
C17B C16B 1.518(8) .
C21B C20B 1.502(9) .
C21B C22B 1.490(9) .
C21B C23B 1.494(10) .
C20A C23A 1.524(5) .
C20A C22A 1.541(6) .
C20A C21A 1.505(6) .
C23A H23A 0.9800 .
C23A H23B 0.9800 .
C23A H23C 0.9800 .
C22A H22A 0.9800 .
C22A H22B 0.9800 .
C22A H22C 0.9800 .
C21A H21A 0.9800 .
C21A H21B 0.9800 .
C21A H21C 0.9800 .
C1 H1D 0.9800 .
C1 H1B 0.9800 .
C1 H1C 0.9800 .
C1 C2 1.514(7) .
C2 C3 1.528(6) .
C2 C4 1.520(7) .
C3 H3A 0.9800 .
C3 H3B 0.9800 .
C3 H3C 0.9800 .
C4 H4B 0.9800 .
C4 H4C 0.9800 .
C4 H4D 0.9800 .
C20B H20A 0.9800 .
C20B H20C 0.9800 .
C20B H20B 0.9800 .
C22B H22D 0.9800 .
C22B H22E 0.9800 .
C22B H22F 0.9800 .
C23B H23D 0.9800 .
C23B H23E 0.9800 .
C23B H23F 0.9800 .
B1C F3C 1.352(11) .
B1C F4C 1.351(12) .
B1C F1C 1.357(11) .
B1C F2C 1.351(12) .

loop_
_geom_torsion_atom_site_label_1
_geom_torsion_atom_site_label_2
_geom_torsion_atom_site_label_3
_geom_torsion_atom_site_label_4
_geom_torsion
_geom_torsion_site_symmetry_1
_geom_torsion_site_symmetry_4
O1A C14A C16A C17A 49.5(3) . .
O1A C14A C16A C18A -70.6(3) . .
O1A C14A C16A C19A 169.4(2) . .
C3A C5A C7A C8A -0.8(4) . .
C3A C4A C6A C8A -0.9(4) . .
C5A C3A C2A C1A 144.5(3) . 3_665
C5A C3A C2A C1A -34.2(4) . .
C5A C3A C4A C6A 3.4(4) . .
C11A C12A C14A O1A -1.5(3) . .
C11A C12A C14A C16A 174.6(2) . .
C11A C13A C15A O1A -1.2(4) . .
C9A C8A C7A C5A -170.5(2) . .
C9A C8A C6A C4A 171.0(2) . .
C2A C3A C5A C7A 177.5(2) . .
C2A C3A C4A C6A -176.6(3) . .
C2A C1A C2A C3A 177.4(3) 2_655 .
C2A C1A C2A C1A -1.3(7) 2_655 3_665
C10A C11A C12A C14A -170.2(2) . .
C10A C11A C13A C15A 171.3(2) . .
C10A C9A C10A C11A -118.1(2) 10_666 .
C10A C9A C10A C9A 0.001(1) 10_666 10_666
C10A C9A C8A C7A 178.2(2) . .
C10A C9A C8A C7A 72.6(3) 10_666 .
C10A C9A C8A C6A 4.7(3) . .
C10A C9A C8A C6A -100.9(3) 10_666 .
C8A C9A C10A C11A 122.7(2) . .
C8A C9A C10A C9A -119.2(2) . 10_666
C7A C8A C6A C4A -2.5(4) . .
C12A C11A C10A C9A 100.8(2) . 10_666
C12A C11A C10A C9A -155.2(2) . .
C12A C11A C13A C15A -1.3(4) . .
C12A C14A C16A C17A -126.7(3) . .
C12A C14A C16A C18A 113.2(3) . .
C12A C14A C16A C19A -6.9(3) . .
C13A C11A C10A C9A 32.2(3) . .
C13A C11A C10A C9A -71.8(3) . 10_666
C13A C11A C12A C14A 2.7(4) . .
C14A O1A C15A C13A 2.5(4) . .
C4A C3A C5A C7A -2.5(4) . .
C4A C3A C2A C1A -35.5(4) . 3_665
C4A C3A C2A C1A 145.8(3) . .
C6A C8A C7A C5A 3.3(4) . .
C15A O1A C14A C12A -1.1(4) . .
C15A O1A C14A C16A -177.7(2) . .
C7B C8B C6B C4B 2(3) . .
C7B C5B C3B C4B 0(3) . .
C7B C5B C3B C2B 177.8(18) . .
C10B C9B C8B C7B -42(2) . .
C10B C9B C8B C7B 58(2) 10_666 .
C10B C9B C8B C6B -110.8(16) 10_666 .
C10B C9B C8B C6B 148.8(15) . .
C10B C11B C13B C15B 174.8(12) . .
C10B C11B C12B C14B -174.1(14) . .
C9B C10B C9B C10B -0.003(1) 10_666 10_666
C9B C10B C9B C8B 116.3(16) 10_666 .
C9B C10B C11B C13B -69.7(14) 10_666 .
C9B C10B C11B C13B -178.8(13) . .
C9B C10B C11B C12B -4(2) . .
C9B C10B C11B C12B 105.0(13) 10_666 .
C9B C8B C6B C4B 170.8(15) . .
C8B C7B C5B C3B 0(3) . .
C4B C3B C2B C1B 139.3(18) . .
C4B C3B C2B C1B -47(3) . 3_665
C5B C7B C8B C9B -169.2(16) . .
C5B C7B C8B C6B -1(3) . .
C5B C3B C2B C1B -39(3) . .
C5B C3B C2B C1B 135(2) . 3_665
C6B C4B C3B C5B 1(3) . .
C6B C4B C3B C2B -177.2(17) . .
C3B C4B C6B C8B -2(2) . .
C3B C2B C1B C2B -168(2) . 2_655
C11B C10B C9B C10B 120.6(17) . 10_666
C11B C10B C9B C8B -123.1(16) . .
C11B C13B C15B O1B 0.0(3) . .
C11B C13B C15B C21B 179.6(16) . .
C11B C12B C14B O1B 0.0(4) . .
C11B C12B C14B C16B 168.5(19) . .
C13B C11B C12B C14B -0.01(15) . .
C13B C15B C21B C20B 74.5(13) . .
C13B C15B C21B C22B -164.7(11) . .
C13B C15B C21B C23B -44.0(14) . .
C12B C11B C13B C15B 0.00(15) . .
C12B C14B O1B C15B -0.1(5) . .
C12B C14B C16B C19B -58(2) . .
C12B C14B C16B C18B -178.5(14) . .
C12B C14B C16B C17B 63(2) . .
C14B O1B C15B C13B 0.1(5) . .
C14B O1B C15B C21B -179.6(14) . .
O1B C14B C16B C19B 111.7(12) . .
O1B C14B C16B C18B -8.4(14) . .
O1B C14B C16B C17B -127.3(12) . .
O1B C15B C21B C20B -105.8(11) . .
O1B C15B C21B C22B 14.9(13) . .
O1B C15B C21B C23B 135.6(11) . .
C1B C2B C1B C2B 18(5) 3_665 2_655
C16B C14B O1B C15B -172.5(13) . .
